data_2240022
loop_
_publ_author_name
'Kotha, Sambasivarao'
'Sreenivasachary, Nampalli'
'Deodhar, Deepak'
'Shaikh, Mobin'

_publ_section_title
;
 Crystal structure of the cage derivative
 pentacyclo[5.4.0.0^2,6^.0^3,10^.0^5,9^]undeca-8,11-dione ethylene
 dithioketal
;
_journal_issue 10
_journal_name_full 'Acta Crystallographica Section E'
_journal_page_first 246
_journal_page_last 248
_journal_paper_doi 10.1107/S1600536814020790
_journal_volume 70
_journal_year 2014
_chemical_formula_iupac 'C13 H14 O S2'
_chemical_formula_moiety 'C13 H14 O S2'
_chemical_formula_sum 'C13 H14 O S2'
_chemical_formula_weight 250.36
_chemical_name_systematic
;
Pentacyclo[5.4.0.0^2,6^.0^3,10^.0^5,9^]undeca-8,11-dione ethylene
dithioketal
;
_space_group_crystal_system monoclinic
_space_group_IT_number 14
_space_group_name_Hall '-P 2yn'
_space_group_name_H-M_alt 'P 1 21/n 1'
_symmetry_space_group_name_Hall '-P 2yn'
_symmetry_space_group_name_H-M 'P 1 21/n 1'
_atom_sites_solution_hydrogens geom
_atom_sites_solution_primary direct
_atom_sites_solution_secondary difmap
_audit_creation_method SHELXL-97
_cell_angle_alpha 90.00
_cell_angle_beta 101.405(2)
_cell_angle_gamma 90.00
_cell_formula_units_Z 4
_cell_length_a 7.1332(2)
_cell_length_b 13.9220(3)
_cell_length_c 11.4066(3)
_cell_measurement_reflns_used 8769
_cell_measurement_temperature 150(2)
_cell_measurement_theta_max 32.7321
_cell_measurement_theta_min 3.4316
_cell_volume 1110.40(5)
_computing_cell_refinement
;
CrysAlis RED (Oxford Diffraction, 2006)
;
_computing_data_collection
;
CrysAlis CCD (Oxford Diffraction, 2006)
;
_computing_data_reduction
;
CrysAlis RED (Oxford Diffraction, 2006)
;
_computing_molecular_graphics
;
ORTEP-3 for Windows (Farrugia, 2012)
;
_computing_publication_material
;
SHELXL97 (Sheldrick, 2008)
;
_computing_structure_refinement
;
SHELXL97 (Sheldrick, 2008)
;
_computing_structure_solution
;
SHELXS97 (Sheldrick, 2008)
;
_diffrn_ambient_temperature 150(2)
_diffrn_detector_area_resol_mean 15.9948
_diffrn_measured_fraction_theta_full 0.998
_diffrn_measured_fraction_theta_max 0.998
_diffrn_measurement_device_type 'Oxford Diffraction Xcalibur-S'
_diffrn_measurement_method \w/q-scan
_diffrn_radiation_monochromator graphite
_diffrn_radiation_source 'Enhance (Mo) X-ray Source'
_diffrn_radiation_type MoK\a
_diffrn_radiation_wavelength 0.71073
_diffrn_reflns_av_R_equivalents 0.0137
_diffrn_reflns_av_sigmaI/netI 0.0108
_diffrn_reflns_limit_h_max 8
_diffrn_reflns_limit_h_min -7
_diffrn_reflns_limit_k_max 15
_diffrn_reflns_limit_k_min -16
_diffrn_reflns_limit_l_max 12
_diffrn_reflns_limit_l_min -13
_diffrn_reflns_number 7821
_diffrn_reflns_theta_full 25.00
_diffrn_reflns_theta_max 25.00
_diffrn_reflns_theta_min 3.44
_exptl_absorpt_coefficient_mu 0.452
_exptl_absorpt_correction_T_max 0.9032
_exptl_absorpt_correction_T_min 0.8689
_exptl_absorpt_correction_type multi-scan
_exptl_absorpt_process_details
;
(CrysAlis RED; Oxford Diffraction, 2006)
;
_exptl_crystal_colour colorless
_exptl_crystal_density_diffrn 1.498
_exptl_crystal_density_method 'not measured'
_exptl_crystal_description block
_exptl_crystal_F_000 528
_exptl_crystal_size_max 0.32
_exptl_crystal_size_mid 0.28
_exptl_crystal_size_min 0.23
_refine_diff_density_max 0.698
_refine_diff_density_min -0.246
_refine_ls_extinction_method none
_refine_ls_goodness_of_fit_ref 1.108
_refine_ls_hydrogen_treatment constr
_refine_ls_matrix_type full
_refine_ls_number_parameters 145
_refine_ls_number_reflns 1963
_refine_ls_number_restraints 0
_refine_ls_restrained_S_all 1.108
_refine_ls_R_factor_all 0.0307
_refine_ls_R_factor_gt 0.0288
_refine_ls_shift/su_max 0.000
_refine_ls_shift/su_mean 0.000
_refine_ls_structure_factor_coef Fsqd
_refine_ls_weighting_details 'calc w=1/[\s^2^(Fo^2^)+(0.0452P)^2^+0.6547P] where P=(Fo^2^+2Fc^2^)/3'
_refine_ls_weighting_scheme calc
_refine_ls_wR_factor_gt 0.0814
_refine_ls_wR_factor_ref 0.0821
_reflns_number_gt 1828
_reflns_number_total 1963
_reflns_threshold_expression >2sigma(I)
_cod_data_source_file gw2148sup1.cf
_cod_data_source_block 2
_cod_database_code 2240022
_cod_database_fobs_code 2240022

loop_
_symmetry_equiv_pos_as_xyz
'x, y, z'
'-x+1/2, y+1/2, -z+1/2'
'-x, -y, -z'
'x-1/2, -y-1/2, z-1/2'

loop_
_atom_site_type_symbol
_atom_site_label
_atom_site_fract_x
_atom_site_fract_y
_atom_site_fract_z
_atom_site_U_iso_or_equiv
_atom_site_adp_type
_atom_site_calc_flag
_atom_site_refinement_flags
_atom_site_occupancy
_atom_site_symmetry_multiplicity
S S1 0.70478(6) 0.27978(3) 0.98003(4) 0.02159(15) Uani d . 1 1
S S2 0.31454(6) 0.33911(3) 0.86666(4) 0.02312(15) Uani d . 1 1
O O1 0.23114(17) 0.50405(10) 0.65373(11) 0.0269(3) Uani d . 1 1
C C1 0.3959(2) 0.48249(12) 0.69306(15) 0.0190(4) Uani d . 1 1
C C2 0.5157(2) 0.40985(12) 0.64299(15) 0.0195(4) Uani d . 1 1
H H2 0.4578 0.3809 0.5639 0.023 Uiso calc R 1 1
C C3 0.7083(2) 0.46561(13) 0.65013(15) 0.0203(4) Uani d . 1 1
H H3 0.7596 0.4710 0.5749 0.024 Uiso calc R 1 1
C C4 0.6953(2) 0.55972(13) 0.72195(15) 0.0204(4) Uani d . 1 1
H H4 0.6735 0.6198 0.6732 0.024 Uiso calc R 1 1
C C5 0.5351(2) 0.53335(12) 0.79096(15) 0.0181(4) Uani d . 1 1
H H5 0.4789 0.5901 0.8252 0.022 Uiso calc R 1 1
C C6 0.8787(2) 0.55754(13) 0.81748(16) 0.0222(4) Uani d . 1 1
H H6A 0.9956 0.5619 0.7832 0.027 Uiso calc R 1 1
H H6B 0.8808 0.6074 0.8797 0.027 Uiso calc R 1 1
C C7 0.8454(2) 0.45675(12) 0.86211(14) 0.0172(4) Uani d . 1 1
H H7 0.9466 0.4325 0.9291 0.021 Uiso calc R 1 1
C C8 0.6413(2) 0.46086(11) 0.88865(14) 0.0157(3) Uani d . 1 1
H H8 0.6397 0.4824 0.9721 0.019 Uiso calc R 1 1
C C9 0.5690(2) 0.35734(12) 0.86447(15) 0.0164(3) Uani d . 1 1
C C10 0.6202(2) 0.33897(12) 0.74202(15) 0.0176(4) Uani d . 1 1
H H10 0.6218 0.2700 0.7176 0.021 Uiso calc R 1 1
C C11 0.8111(2) 0.39489(12) 0.74749(15) 0.0183(4) Uani d . 1 1
H H11 0.9226 0.3581 0.7295 0.022 Uiso calc R 1 1
C C12 0.5231(3) 0.18830(14) 0.96940(19) 0.0299(4) Uani d . 1 1
H H12A 0.5158 0.1508 0.8949 0.036 Uiso calc R 1 1
H H12B 0.5537 0.1438 1.0383 0.036 Uiso calc R 1 1
C C13 0.3370(3) 0.23778(15) 0.9692(2) 0.0354(5) Uani d . 1 1
H H13A 0.3324 0.2606 1.0508 0.042 Uiso calc R 1 1
H H13B 0.2298 0.1924 0.9437 0.042 Uiso calc R 1 1

loop_
_atom_site_aniso_label
_atom_site_aniso_U_11
_atom_site_aniso_U_22
_atom_site_aniso_U_33
_atom_site_aniso_U_12
_atom_site_aniso_U_13
_atom_site_aniso_U_23
S1 0.0220(2) 0.0183(2) 0.0231(2) 0.00132(16) 0.00120(17) 0.00425(16)
S2 0.0157(2) 0.0251(3) 0.0290(3) -0.00044(16) 0.00552(17) 0.00363(18)
O1 0.0195(6) 0.0323(7) 0.0268(7) 0.0063(5) -0.0005(5) 0.0023(6)
C1 0.0192(8) 0.0200(9) 0.0177(8) 0.0013(7) 0.0034(7) 0.0038(7)
C2 0.0188(8) 0.0235(9) 0.0146(8) -0.0002(7) -0.0001(6) -0.0034(7)
C3 0.0203(8) 0.0271(9) 0.0139(8) 0.0005(7) 0.0045(7) -0.0003(7)
C4 0.0226(9) 0.0202(9) 0.0182(8) -0.0015(7) 0.0037(7) 0.0026(7)
C5 0.0196(8) 0.0160(8) 0.0188(8) 0.0025(6) 0.0039(7) -0.0003(6)
C6 0.0215(9) 0.0238(9) 0.0207(9) -0.0051(7) 0.0030(7) 0.0001(7)
C7 0.0152(8) 0.0207(9) 0.0151(8) -0.0005(6) 0.0016(6) -0.0012(6)
C8 0.0172(8) 0.0161(8) 0.0139(8) 0.0008(6) 0.0030(6) -0.0014(6)
C9 0.0143(7) 0.0165(8) 0.0183(8) 0.0011(6) 0.0029(6) -0.0001(6)
C10 0.0168(8) 0.0175(8) 0.0183(8) 0.0019(6) 0.0025(6) -0.0045(6)
C11 0.0158(8) 0.0230(9) 0.0168(8) 0.0021(6) 0.0046(6) -0.0023(7)
C12 0.0310(10) 0.0225(9) 0.0371(11) -0.0039(8) 0.0090(8) 0.0072(8)
C13 0.0351(11) 0.0282(10) 0.0462(13) -0.0019(8) 0.0162(10) 0.0075(9)

loop_
_atom_type_symbol
_atom_type_description
_atom_type_scat_dispersion_real
_atom_type_scat_dispersion_imag
_atom_type_scat_source
C C 0.0033 0.0016 'International Tables Vol C Tables 4.2.6.8 and 6.1.1.4'
H H 0.0000 0.0000 'International Tables Vol C Tables 4.2.6.8 and 6.1.1.4'
O O 0.0106 0.0060 'International Tables Vol C Tables 4.2.6.8 and 6.1.1.4'
S S 0.1246 0.1234 'International Tables Vol C Tables 4.2.6.8 and 6.1.1.4'

loop_
_geom_angle_atom_site_label_1
_geom_angle_atom_site_label_2
_geom_angle_atom_site_label_3
_geom_angle
C12 S1 C9 95.59(8)
C13 S2 C9 98.87(9)
O1 C1 C2 127.43(16)
O1 C1 C5 127.17(16)
C2 C1 C5 104.77(13)
C1 C2 C3 101.82(13)
C1 C2 C10 111.87(14)
C3 C2 C10 89.29(12)
C1 C2 H2 116.6
C3 C2 H2 116.6
C10 C2 H2 116.6
C11 C3 C4 103.04(13)
C11 C3 C2 90.48(13)
C4 C3 C2 107.56(13)
C11 C3 H3 117.3
C4 C3 H3 117.3
C2 C3 H3 117.3
C6 C4 C5 104.22(14)
C6 C4 C3 103.11(14)
C5 C4 C3 101.17(13)
C6 C4 H4 115.5
C5 C4 H4 115.5
C3 C4 H4 115.5
C1 C5 C4 100.21(13)
C1 C5 C8 111.96(13)
C4 C5 C8 102.11(12)
C1 C5 H5 113.7
C4 C5 H5 113.7
C8 C5 H5 113.7
C7 C6 C4 95.07(13)
C7 C6 H6A 112.7
C4 C6 H6A 112.7
C7 C6 H6B 112.7
C4 C6 H6B 112.7
H6A C6 H6B 110.2
C6 C7 C11 103.84(13)
C6 C7 C8 104.24(13)
C11 C7 C8 100.88(12)
C6 C7 H7 115.4
C11 C7 H7 115.4
C8 C7 H7 115.4
C9 C8 C7 103.06(12)
C9 C8 C5 112.02(13)
C7 C8 C5 102.96(12)
C9 C8 H8 112.7
C7 C8 H8 112.7
C5 C8 H8 112.7
C10 C9 C8 100.83(13)
C10 C9 S1 111.77(11)
C8 C9 S1 108.26(11)
C10 C9 S2 113.78(11)
C8 C9 S2 115.11(11)
S1 C9 S2 107.03(8)
C9 C10 C11 104.11(13)
C9 C10 C2 112.67(13)
C11 C10 C2 90.09(12)
C9 C10 H10 115.6
C11 C10 H10 115.6
C2 C10 H10 115.6
C7 C11 C3 102.99(13)
C7 C11 C10 107.65(13)
C3 C11 C10 90.13(12)
C7 C11 H11 117.4
C3 C11 H11 117.4
C10 C11 H11 117.4
C13 C12 S1 107.50(14)
C13 C12 H12A 110.2
S1 C12 H12A 110.2
C13 C12 H12B 110.2
S1 C12 H12B 110.2
H12A C12 H12B 108.5
C12 C13 S2 108.87(14)
C12 C13 H13A 109.9
S2 C13 H13A 109.9
C12 C13 H13B 109.9
S2 C13 H13B 109.9
H13A C13 H13B 108.3

loop_
_geom_bond_atom_site_label_1
_geom_bond_atom_site_label_2
_geom_bond_distance
S1 C12 1.8039(19)
S1 C9 1.8268(16)
S2 C13 1.819(2)
S2 C9 1.8375(16)
O1 C1 1.210(2)
C1 C2 1.507(2)
C1 C5 1.515(2)
C2 C3 1.566(2)
C2 C10 1.572(2)
C2 H2 1.0000
C3 C11 1.555(2)
C3 C4 1.558(2)
C3 H3 1.0000
C4 C6 1.528(2)
C4 C5 1.555(2)
C4 H4 1.0000
C5 C8 1.581(2)
C5 H5 1.0000
C6 C7 1.527(2)
C6 H6A 0.9900
C6 H6B 0.9900
C7 C11 1.544(2)
C7 C8 1.546(2)
C7 H7 1.0000
C8 C9 1.537(2)
C8 H8 1.0000
C9 C10 1.533(2)
C10 C11 1.560(2)
C10 H10 1.0000
C11 H11 1.0000
C12 C13 1.495(3)
C12 H12A 0.9900
C12 H12B 0.9900
C13 H13A 0.9900
C13 H13B 0.9900

loop_
_geom_torsion_atom_site_label_1
_geom_torsion_atom_site_label_2
_geom_torsion_atom_site_label_3
_geom_torsion_atom_site_label_4
_geom_torsion
O1 C1 C2 C3 135.00(18)
C5 C1 C2 C3 -36.34(16)
O1 C1 C2 C10 -130.97(18)
C5 C1 C2 C10 57.69(17)
C1 C2 C3 C11 112.54(13)
C10 C2 C3 C11 0.33(12)
C1 C2 C3 C4 8.70(16)
C10 C2 C3 C4 -103.51(14)
C11 C3 C4 C6 33.71(16)
C2 C3 C4 C6 128.43(14)
C11 C3 C4 C5 -73.93(14)
C2 C3 C4 C5 20.79(16)
O1 C1 C5 C4 -121.01(19)
C2 C1 C5 C4 50.35(15)
O1 C1 C5 C8 131.38(18)
C2 C1 C5 C8 -57.25(17)
C6 C4 C5 C1 -148.84(13)
C3 C4 C5 C1 -42.07(15)
C6 C4 C5 C8 -33.54(16)
C3 C4 C5 C8 73.22(14)
C5 C4 C6 C7 52.64(15)
C3 C4 C6 C7 -52.68(15)
C4 C6 C7 C11 52.89(15)
C4 C6 C7 C8 -52.37(15)
C6 C7 C8 C9 149.65(13)
C11 C7 C8 C9 42.19(15)
C6 C7 C8 C5 33.01(15)
C11 C7 C8 C5 -74.45(14)
C1 C5 C8 C9 -3.37(19)
C4 C5 C8 C9 -109.75(14)
C1 C5 C8 C7 106.71(15)
C4 C5 C8 C7 0.33(15)
C7 C8 C9 C10 -48.80(14)
C5 C8 C9 C10 61.20(15)
C7 C8 C9 S1 68.63(13)
C5 C8 C9 S1 178.63(10)
C7 C8 C9 S2 -171.69(11)
C5 C8 C9 S2 -61.68(16)
C12 S1 C9 C10 -95.11(13)
C12 S1 C9 C8 154.73(12)
C12 S1 C9 S2 30.09(10)
C13 S2 C9 C10 115.38(13)
C13 S2 C9 C8 -128.95(13)
C13 S2 C9 S1 -8.59(11)
C8 C9 C10 C11 34.98(15)
S1 C9 C10 C11 -79.85(14)
S2 C9 C10 C11 158.78(11)
C8 C9 C10 C2 -61.15(15)
S1 C9 C10 C2 -175.98(11)
S2 C9 C10 C2 62.66(16)
C1 C2 C10 C9 2.57(19)
C3 C2 C10 C9 105.03(14)
C1 C2 C10 C11 -102.79(14)
C3 C2 C10 C11 -0.33(12)
C6 C7 C11 C3 -33.28(15)
C8 C7 C11 C3 74.50(14)
C6 C7 C11 C10 -127.63(14)
C8 C7 C11 C10 -19.86(16)
C4 C3 C11 C7 -0.34(15)
C2 C3 C11 C7 -108.49(13)
C4 C3 C11 C10 107.82(13)
C2 C3 C11 C10 -0.34(12)
C9 C10 C11 C7 -9.41(17)
C2 C10 C11 C7 104.03(14)
C9 C10 C11 C3 -113.10(13)
C2 C10 C11 C3 0.34(12)
C9 S1 C12 C13 -47.06(15)
S1 C12 C13 S2 45.66(18)
C9 S2 C13 C12 -22.26(16)
